data_7231363
loop_
_publ_author_name
'Roshandel, Sahar'
'Suri, Suresh C.'
'Marcischak, Jacob C.'
'Rasul, Golam'
'Surya Prakash, G. K.'

_publ_section_title
;
 Catalyst and solvent free microwave-assisted synthesis of substituted
 1,2,3-triazoles
;
_journal_issue 16
_journal_name_full 'Green Chemistry'
_journal_page_first 3700
_journal_paper_doi 10.1039/C8GC01516C
_journal_volume 20
_journal_year 2018
_chemical_formula_moiety 'C8 H19 N3 Si2'
_chemical_formula_sum 'C8 H19 N3 Si2'
_chemical_formula_weight 213.44
_space_group_crystal_system monoclinic
_space_group_IT_number 14
_space_group_name_Hall '-P 2ybc'
_space_group_name_H-M_alt 'P 1 21/c 1'
_symmetry_space_group_name_Hall '-P 2ybc'
_symmetry_space_group_name_H-M 'P 1 21/c 1'
_atom_sites_solution_hydrogens mixed
_audit_update_record
;
2018-05-16 deposited with the CCDC.
2018-07-12 downloaded from the CCDC.
;
_cell_angle_alpha 90
_cell_angle_beta 91.335(2)
_cell_angle_gamma 90
_cell_formula_units_Z 4
_cell_length_a 6.7038(11)
_cell_length_b 9.1027(15)
_cell_length_c 21.146(3)
_cell_measurement_reflns_used 9881
_cell_measurement_temperature 100.(2)
_cell_measurement_theta_max 30.5048
_cell_measurement_theta_min 2.4361
_cell_volume 1290.0(4)
_computing_cell_refinement 'APEX2 v2014.11-0 (Bruker AXS, 2014)'
_computing_data_collection 'Bruker Instrument Service v2012.12.0.3 (Bruker AXS, 2012)'
_computing_data_reduction 'SAINT V8.34A (Bruker AXS, 2013)'
_computing_publication_material 'SHELXTL XT 2014/4 (Bruker AXS, 2014)'
_computing_structure_refinement 'SHELXTL XL 2014/7 (Bruker AXS, 2014)'
_computing_structure_solution 'SHELXTL XT 2014/4 (Bruker AXS, 2014)'
_diffrn_ambient_temperature 100.(2)
_diffrn_detector_area_resol_mean 8.3333
_diffrn_measured_fraction_theta_full 0.997
_diffrn_measured_fraction_theta_max 0.997
_diffrn_measurement_device_type 'Bruker APEX II CCD'
_diffrn_measurement_method 'omega- and phi-scans'
_diffrn_radiation_monochromator 'TRIUMPH curved-crystal'
_diffrn_radiation_type 'MoK\a '
_diffrn_radiation_wavelength 0.71073
_diffrn_reflns_av_R_equivalents 0.0444
_diffrn_reflns_av_unetI/netI 0.0230
_diffrn_reflns_limit_h_max 8
_diffrn_reflns_limit_h_min -8
_diffrn_reflns_limit_k_max 11
_diffrn_reflns_limit_k_min -11
_diffrn_reflns_limit_l_max 27
_diffrn_reflns_limit_l_min -27
_diffrn_reflns_number 24848
_diffrn_reflns_theta_full 27.48
_diffrn_reflns_theta_max 27.48
_diffrn_reflns_theta_min 1.93
_diffrn_source 'fine-focus tube'
_exptl_absorpt_coefficient_mu 0.243
_exptl_absorpt_correction_T_max 0.7461
_exptl_absorpt_correction_T_min 0.6150
_exptl_absorpt_correction_type multi-scan
_exptl_absorpt_process_details 'SADABS 2014/5 (Bruker AXS, 2014)'
_exptl_crystal_colour colourless
_exptl_crystal_density_diffrn 1.099
_exptl_crystal_density_method 'not measured'
_exptl_crystal_description prism
_exptl_crystal_F_000 464
_exptl_crystal_size_max 0.23
_exptl_crystal_size_mid 0.18
_exptl_crystal_size_min 0.05
_refine_diff_density_max 1.013
_refine_diff_density_min -0.440
_refine_ls_extinction_method none
_refine_ls_goodness_of_fit_ref 1.046
_refine_ls_hydrogen_treatment mixed
_refine_ls_matrix_type full
_refine_ls_number_parameters 127
_refine_ls_number_reflns 2950
_refine_ls_number_restraints 0
_refine_ls_restrained_S_all 1.046
_refine_ls_R_factor_all 0.0685
_refine_ls_R_factor_gt 0.0655
_refine_ls_shift/su_max 0.000
_refine_ls_shift/su_mean 0.000
_refine_ls_structure_factor_coef Fsqd
_refine_ls_weighting_details 'w=1/[\s^2^(Fo^2^)+(0.0196P)^2^+8.9477P] where P=(Fo^2^+2Fc^2^)/3'
_refine_ls_weighting_scheme calc
_refine_ls_wR_factor_gt 0.1652
_refine_ls_wR_factor_ref 0.1665
_reflns_number_gt 2747
_reflns_number_total 2950
_reflns_threshold_expression 'I > 2\s(I)'
_cod_data_source_file c8gc01516c2.cif
_cod_data_source_block I
_cod_database_code 7231363

loop_
_space_group_symop_operation_xyz
'x, y, z'
'-x, y+1/2, -z+1/2'
'-x, -y, -z'
'x, -y-1/2, z-1/2'

loop_
_atom_site_type_symbol
_atom_site_label
_atom_site_fract_x
_atom_site_fract_y
_atom_site_fract_z
_atom_site_U_iso_or_equiv
_atom_site_adp_type
_atom_site_calc_flag
_atom_site_refinement_flags_adp
_atom_site_refinement_flags_posn
_atom_site_occupancy
C C1 0.2110(5) 0.4450(4) 0.31923(15) 0.0138(6) Uani d . . 1
C C2 0.1427(5) 0.3044(4) 0.33422(15) 0.0142(6) Uani d . . 1
C C3 0.4891(6) 0.6983(4) 0.28970(18) 0.0243(8) Uani d . . 1
H H3A 0.3745 0.7554 0.2739 0.036 Uiso calc U R 1
H H3B 0.5433 0.6402 0.2551 0.036 Uiso calc U R 1
H H3C 0.5922 0.7652 0.3063 0.036 Uiso calc U R 1
C C4 0.6305(5) 0.4662(4) 0.38266(18) 0.0212(7) Uani d . . 1
H H4A 0.679 0.4045 0.3483 0.032 Uiso calc U R 1
H H4B 0.5929 0.4038 0.4182 0.032 Uiso calc U R 1
H H4C 0.7361 0.5341 0.3965 0.032 Uiso calc U R 1
C C5 0.2896(5) 0.6781(4) 0.41912(18) 0.0231(8) Uani d . . 1
H H5A 0.3872 0.7461 0.4381 0.035 Uiso calc U R 1
H H5B 0.244 0.6095 0.4515 0.035 Uiso calc U R 1
H H5C 0.1754 0.7337 0.402 0.035 Uiso calc U R 1
C C6 0.4367(5) 0.0747(5) 0.3876(2) 0.0284(9) Uani d . . 1
H H6A 0.4791 0.023 0.4263 0.043 Uiso calc U R 1
H H6B 0.5403 0.1446 0.3756 0.043 Uiso calc U R 1
H H6C 0.4151 0.0033 0.3534 0.043 Uiso calc U R 1
C C7 -0.0104(5) 0.0423(4) 0.40789(18) 0.0224(8) Uani d . . 1
H H7A -0.0263 -0.0115 0.3679 0.034 Uiso calc U R 1
H H7B -0.1339 0.0953 0.4166 0.034 Uiso calc U R 1
H H7C 0.0189 -0.0272 0.4423 0.034 Uiso calc U R 1
C C8 0.2153(6) 0.2828(5) 0.47743(17) 0.0251(8) Uani d . . 1
H H8A 0.0928 0.3401 0.4822 0.038 Uiso calc U R 1
H H8B 0.3301 0.3493 0.4764 0.038 Uiso calc U R 1
H H8C 0.2315 0.2149 0.5132 0.038 Uiso calc U R 1
N N1 -0.0009(4) 0.2661(3) 0.28901(13) 0.0152(6) Uani d . . 1
N N2 -0.0242(4) 0.3748(3) 0.24813(14) 0.0179(6) Uani d . . 1
N N3 0.1021(4) 0.4815(3) 0.26633(14) 0.0162(6) Uani d . . 1
H H1 0.092(6) 0.566(5) 0.248(2) 0.019 Uiso d U . 1
Si Si1 0.40812(13) 0.57308(11) 0.35394(4) 0.0144(2) Uani d . . 1
Si Si2 0.19919(13) 0.17573(11) 0.40184(4) 0.0148(2) Uani d . . 1

loop_
_atom_site_aniso_label
_atom_site_aniso_U_11
_atom_site_aniso_U_22
_atom_site_aniso_U_33
_atom_site_aniso_U_12
_atom_site_aniso_U_13
_atom_site_aniso_U_23
C1 0.0117(14) 0.0137(16) 0.0161(15) 0.0028(12) 0.0002(11) -0.0002(12)
C2 0.0103(14) 0.0151(16) 0.0172(16) 0.0036(12) 0.0013(11) -0.0012(12)
C3 0.0200(17) 0.026(2) 0.0270(19) -0.0063(15) -0.0004(14) 0.0051(16)
C4 0.0119(15) 0.0234(19) 0.0281(19) 0.0008(14) -0.0030(13) -0.0023(15)
C5 0.0200(17) 0.0210(18) 0.0286(19) 0.0014(15) 0.0029(14) -0.0044(15)
C6 0.0160(17) 0.031(2) 0.039(2) 0.0021(16) 0.0016(15) 0.0113(18)
C7 0.0175(17) 0.0219(19) 0.0276(19) -0.0054(14) -0.0013(14) 0.0047(15)
C8 0.0294(19) 0.028(2) 0.0178(17) -0.0083(16) -0.0005(14) 0.0005(15)
N1 0.0142(13) 0.0137(14) 0.0177(14) 0.0011(11) -0.0019(10) 0.0004(11)
N2 0.0163(14) 0.0154(15) 0.0217(15) -0.0004(11) -0.0041(11) 0.0000(11)
N3 0.0157(14) 0.0130(14) 0.0198(14) -0.0013(11) -0.0028(11) 0.0012(11)
Si1 0.0097(4) 0.0153(5) 0.0180(5) -0.0010(3) -0.0009(3) -0.0010(4)
Si2 0.0108(4) 0.0168(5) 0.0168(4) -0.0004(4) -0.0015(3) 0.0022(4)

loop_
_atom_type_symbol
_atom_type_description
_atom_type_scat_dispersion_real
_atom_type_scat_dispersion_imag
_atom_type_scat_source
C C 0.0033 0.0016 'International Tables Vol C Tables 4.2.6.8 and 6.1.1.4'
H H 0.0000 0.0000 'International Tables Vol C Tables 4.2.6.8 and 6.1.1.4'
N N 0.0061 0.0033 'International Tables Vol C Tables 4.2.6.8 and 6.1.1.4'
Si Si 0.0817 0.0704 'International Tables Vol C Tables 4.2.6.8 and 6.1.1.4'

loop_
_geom_angle_atom_site_label_1
_geom_angle_atom_site_label_2
_geom_angle_atom_site_label_3
_geom_angle
N3 C1 C2 103.7(3)
N3 C1 Si1 121.5(3)
C2 C1 Si1 134.7(3)
N1 C2 C1 107.5(3)
N1 C2 Si2 119.5(2)
C1 C2 Si2 132.9(3)
Si1 C3 H3A 109.5
Si1 C3 H3B 109.5
H3A C3 H3B 109.5
Si1 C3 H3C 109.5
H3A C3 H3C 109.5
H3B C3 H3C 109.5
Si1 C4 H4A 109.5
Si1 C4 H4B 109.5
H4A C4 H4B 109.5
Si1 C4 H4C 109.5
H4A C4 H4C 109.5
H4B C4 H4C 109.5
Si1 C5 H5A 109.5
Si1 C5 H5B 109.5
H5A C5 H5B 109.5
Si1 C5 H5C 109.5
H5A C5 H5C 109.5
H5B C5 H5C 109.5
Si2 C6 H6A 109.5
Si2 C6 H6B 109.5
H6A C6 H6B 109.5
Si2 C6 H6C 109.5
H6A C6 H6C 109.5
H6B C6 H6C 109.5
Si2 C7 H7A 109.5
Si2 C7 H7B 109.5
H7A C7 H7B 109.5
Si2 C7 H7C 109.5
H7A C7 H7C 109.5
H7B C7 H7C 109.5
Si2 C8 H8A 109.5
Si2 C8 H8B 109.5
H8A C8 H8B 109.5
Si2 C8 H8C 109.5
H8A C8 H8C 109.5
H8B C8 H8C 109.5
N2 N1 C2 109.4(3)
N1 N2 N3 106.9(3)
N2 N3 C1 112.5(3)
N2 N3 H1 118.(3)
C1 N3 H1 128.(3)
C3 Si1 C5 111.13(18)
C3 Si1 C4 108.15(17)
C5 Si1 C4 112.09(17)
C3 Si1 C1 107.82(16)
C5 Si1 C1 107.18(16)
C4 Si1 C1 110.39(16)
C7 Si2 C6 109.66(19)
C7 Si2 C8 108.01(18)
C6 Si2 C8 111.16(19)
C7 Si2 C2 108.62(16)
C6 Si2 C2 109.96(16)
C8 Si2 C2 109.37(17)

loop_
_geom_bond_atom_site_label_1
_geom_bond_atom_site_label_2
_geom_bond_distance
C1 N3 1.363(4)
C1 C2 1.398(5)
C1 Si1 1.897(3)
C2 N1 1.385(4)
C2 Si2 1.880(3)
C3 Si1 1.864(4)
C3 H3A 0.98
C3 H3B 0.98
C3 H3C 0.98
C4 Si1 1.870(4)
C4 H4A 0.98
C4 H4B 0.98
C4 H4C 0.98
C5 Si1 1.870(4)
C5 H5A 0.98
C5 H5B 0.98
C5 H5C 0.98
C6 Si2 1.869(4)
C6 H6A 0.98
C6 H6B 0.98
C6 H6C 0.98
C7 Si2 1.864(4)
C7 H7A 0.98
C7 H7B 0.98
C7 H7C 0.98
C8 Si2 1.873(4)
C8 H8A 0.98
C8 H8B 0.98
C8 H8C 0.98
N1 N2 1.321(4)
N2 N3 1.339(4)
N3 H1 0.86(5)

loop_
_geom_torsion_atom_site_label_1
_geom_torsion_atom_site_label_2
_geom_torsion_atom_site_label_3
_geom_torsion_atom_site_label_4
_geom_torsion
N3 C1 C2 N1 0.5(3)
Si1 C1 C2 N1 -177.5(3)
N3 C1 C2 Si2 -176.0(3)
Si1 C1 C2 Si2 6.0(5)
C1 C2 N1 N2 -0.4(4)
Si2 C2 N1 N2 176.6(2)
C2 N1 N2 N3 0.1(4)
N1 N2 N3 C1 0.2(4)
C2 C1 N3 N2 -0.5(4)
Si1 C1 N3 N2 177.9(2)
N3 C1 Si1 C3 -22.9(3)
C2 C1 Si1 C3 154.9(3)
N3 C1 Si1 C5 96.9(3)
C2 C1 Si1 C5 -85.4(4)
N3 C1 Si1 C4 -140.8(3)
C2 C1 Si1 C4 36.9(4)
N1 C2 Si2 C7 -17.5(3)
C1 C2 Si2 C7 158.7(3)
N1 C2 Si2 C6 102.6(3)
C1 C2 Si2 C6 -81.3(4)
N1 C2 Si2 C8 -135.1(3)
C1 C2 Si2 C8 41.0(4)
